data_7713745
loop_
_publ_author_name
'Xia, Hai-Lun'
'Zhou, Kang'
'Wang, Lei'
'Zhang, Jian'
'Liu, Xiao-Yuan'

_publ_section_title
;
 Linker Engineering Toward Near-Infrared-I Emissive Metal-Organic
 Frameworks for Amines Detection
;
_journal_name_full 'Dalton Transactions'
_journal_paper_doi 10.1039/D3DT02134C
_journal_year 2023
_chemical_formula_moiety 'C16 H8 N6 Se Zn'
_chemical_formula_sum 'C16 H8 N6 Se Zn'
_chemical_formula_weight 428.61
_chemical_name_systematic HIAM-3007
_space_group_crystal_system monoclinic
_space_group_IT_number 5
_space_group_name_Hall 'C 2y'
_space_group_name_H-M_alt 'C 1 2 1'
_atom_sites_solution_hydrogens geom
_atom_sites_solution_primary dual
_audit_creation_date 2022-09-16
_audit_creation_method
;
Olex2 1.3
(compiled 2020.11.12 svn.r5f609507 for OlexSys, GUI svn.r6408)
;
_audit_update_record
;
2023-07-03 deposited with the CCDC.	2023-08-14 downloaded from the CCDC.
;
_cell_angle_alpha 90
_cell_angle_beta 95.678(2)
_cell_angle_gamma 90
_cell_formula_units_Z 4
_cell_length_a 24.0035(7)
_cell_length_b 11.2516(5)
_cell_length_c 6.9622(2)
_cell_measurement_reflns_used 2742
_cell_measurement_temperature 298(2)
_cell_measurement_theta_max 67.952
_cell_measurement_theta_min 3.701
_cell_volume 1871.11(11)
_computing_cell_refinement 'SAINT V8.38A (Bruker, 2018)'
_computing_data_reduction 'SAINT V8.38A (Bruker, 2018)'
_computing_molecular_graphics 'Olex2 1.3 (Dolomanov et al., 2009)'
_computing_publication_material 'Olex2 1.3 (Dolomanov et al., 2009)'
_computing_structure_refinement 'SHELXL 2017/1 (Sheldrick, 2015)'
_computing_structure_solution 'SHELXT 2014/5 (Sheldrick, 2014)'
_diffrn_ambient_temperature 298(2)
_diffrn_measured_fraction_theta_full 0.989
_diffrn_measured_fraction_theta_max 0.985
_diffrn_measurement_device_type 'Bruker APEX-II CCD'
_diffrn_measurement_method '\f and \w scans'
_diffrn_radiation_type CuK\a
_diffrn_radiation_wavelength 1.54178
_diffrn_reflns_av_R_equivalents 0.0592
_diffrn_reflns_av_unetI/netI 0.0711
_diffrn_reflns_Laue_measured_fraction_full 0.989
_diffrn_reflns_Laue_measured_fraction_max 0.985
_diffrn_reflns_limit_h_max 28
_diffrn_reflns_limit_h_min -26
_diffrn_reflns_limit_k_max 13
_diffrn_reflns_limit_k_min -13
_diffrn_reflns_limit_l_max 7
_diffrn_reflns_limit_l_min -8
_diffrn_reflns_number 6157
_diffrn_reflns_point_group_measured_fraction_full 0.990
_diffrn_reflns_point_group_measured_fraction_max 0.985
_diffrn_reflns_theta_full 67.679
_diffrn_reflns_theta_max 68.174
_diffrn_reflns_theta_min 3.701
_diffrn_source_current 1.0
_diffrn_source_power 0.05
_diffrn_source_voltage 50.0
_diffrn_standards_number 0
_exptl_absorpt_coefficient_mu 4.120
_exptl_absorpt_correction_T_max 0.7531
_exptl_absorpt_correction_T_min 0.5786
_exptl_absorpt_correction_type multi-scan
_exptl_absorpt_process_details
;
SADABS-2016/2 (Bruker,2016/2) was used for absorption correction.
wR2(int) was 0.0986 before and 0.0673 after correction.
The Ratio of minimum to maximum transmission is 0.7683.
The \l/2 correction factor is Not present.
;
_exptl_crystal_colour red
_exptl_crystal_colour_primary red
_exptl_crystal_density_diffrn 1.522
_exptl_crystal_description plate
_exptl_crystal_F_000 840
_exptl_crystal_size_max 0.08
_exptl_crystal_size_mid 0.02
_exptl_crystal_size_min 0.01
_refine_diff_density_max 0.392
_refine_diff_density_min -0.523
_refine_diff_density_rms 0.100
_refine_ls_abs_structure_details
;
 Refined as an inversion twin.
;
_refine_ls_abs_structure_Flack 0.50(7)
_refine_ls_extinction_method none
_refine_ls_goodness_of_fit_ref 1.028
_refine_ls_hydrogen_treatment constr
_refine_ls_matrix_type full
_refine_ls_number_parameters 271
_refine_ls_number_reflns 3236
_refine_ls_number_restraints 241
_refine_ls_restrained_S_all 1.005
_refine_ls_R_factor_all 0.0550
_refine_ls_R_factor_gt 0.0478
_refine_ls_shift/su_max 0.002
_refine_ls_shift/su_mean 0.000
_refine_ls_structure_factor_coef Fsqd
_refine_ls_weighting_details 'w=1/[\s^2^(Fo^2^)+(0.0678P)^2^] where P=(Fo^2^+2Fc^2^)/3'
_refine_ls_weighting_scheme calc
_refine_ls_wR_factor_gt 0.1204
_refine_ls_wR_factor_ref 0.1252
_reflns_Friedel_coverage 0.897
_reflns_Friedel_fraction_full 0.991
_reflns_Friedel_fraction_max 0.986
_reflns_number_gt 2849
_reflns_number_total 3236
_reflns_threshold_expression 'I > 2\s(I)'
_cod_data_source_file d3dt02134c2.cif
_cod_data_source_block 1277_lxy_0m
_cod_database_code 7713745
_shelx_shelxl_version_number 2017/1
_shelx_space_group_comment
;
The symmetry employed for this shelxl refinement is uniquely defined
by the following loop, which should always be used as a source of
symmetry information in preference to the above space-group names.
They are only intended as comments.
;
_shelx_estimated_absorpt_t_max 0.960
_shelx_estimated_absorpt_t_min 0.734
_olex2_refinement_description
;
1. Twinned data refinement
 Scales: 0.50(7)
 0.50(7)
2. Fixed Uiso
 At 1.2 times of:
  All C(H) groups
3. Uiso/Uaniso restraints and constraints
Se1A \\sim Se1B \\sim N5A \\sim N5B \\sim N6A \\sim N6B \\sim C7 \\sim C8 \\sim
C9 \\sim C10 \\sim C11 \\sim C12 \\sim C13A \\sim C13B \\sim C14A \\sim C14B
\\sim C15A \\sim C15B \\sim C16A \\sim C16B: within 2A with sigma of 0.01 and
sigma for terminal atoms of 0.02 within 2A
4. Others
 Sof(Se1B)=Sof(N5B)=Sof(N6B)=Sof(C16B)=Sof(H16B)=Sof(C15B)=Sof(H15B)=Sof(C14B)=
 Sof(H14B)=Sof(C13B)=Sof(H13B)=1-FVAR(1)
 Sof(Se1A)=Sof(N5A)=Sof(N6A)=Sof(C13A)=Sof(H13A)=Sof(C14A)=Sof(H14A)=Sof(C15A)=
 Sof(H15A)=Sof(C16A)=Sof(H16A)=FVAR(1)
5.a Aromatic/amide H refined with riding coordinates:
 C1(H1), C3(H3), C4(H4), C6(H6), C16B(H16B), C15B(H15B), C14B(H14B),
 C13B(H13B), C13A(H13A), C14A(H14A), C15A(H15A), C16A(H16A)
5.b Fitted hexagon refined as free rotating group:
 C9(C16B,C15B,C14B,C13B,C8)
;
_smtbx_masks_void_probe_radius 1.2
_smtbx_masks_void_truncation_radius 1.2
_olex2_submission_special_instructions 'No special instructions were received'

loop_
_space_group_symop_operation_xyz
'x, y, z'
'-x, y, -z'
'x+1/2, y+1/2, z'
'-x+1/2, y+1/2, -z'

loop_
_atom_site_label
_atom_site_type_symbol
_atom_site_fract_x
_atom_site_fract_y
_atom_site_fract_z
_atom_site_U_iso_or_equiv
_atom_site_adp_type
_atom_site_occupancy
_atom_site_site_symmetry_order
_atom_site_calc_flag
_atom_site_refinement_flags_posn
_atom_site_refinement_flags_adp
_atom_site_refinement_flags_occupancy
_atom_site_disorder_assembly
_atom_site_disorder_group
Se1A Se -0.71736(7) -0.68397(15) -0.2962(2) 0.0563(5) Uani 0.841(5) 1 d . U P A 1
Se1B Se -0.7897(4) -0.3846(9) -1.1921(13) 0.052(3) Uani 0.159(5) 1 d . U P A 2
Zn1 Zn -0.500000 -0.27046(13) -0.500000 0.0282(4) Uani 1 2 d S T P . .
Zn2 Zn -0.500000 -0.33114(13) -1.000000 0.0275(4) Uani 1 2 d S T P . .
N1 N -0.5561(3) -0.3675(7) -0.6566(10) 0.0329(18) Uani 1 1 d . . . . .
N2 N -0.5511(3) -0.4143(8) -0.8377(10) 0.0328(17) Uani 1 1 d . . . . .
N3 N -0.9501(3) -0.6848(9) -0.6619(10) 0.0329(16) Uani 1 1 d . . . . .
N4 N -0.9449(3) -0.7280(7) -0.8425(10) 0.0310(17) Uani 1 1 d . . . . .
N5A N -0.6763(4) -0.6038(11) -0.4515(15) 0.047(2) Uani 0.841(5) 1 d . U P A 1
N5B N -0.728(5) -0.408(12) -1.042(15) 0.048(5) Uani 0.159(5) 1 d . U P A 2
N6A N -0.7812(4) -0.6687(12) -0.4375(13) 0.047(2) Uani 0.841(5) 1 d . U P A 1
N6B N -0.826(4) -0.462(11) -1.025(14) 0.050(4) Uani 0.159(5) 1 d . U P A 2
C1 C -0.6069(4) -0.3972(9) -0.6083(13) 0.037(2) Uani 1 1 d . . . . .
H1 H -0.620508 -0.377944 -0.491678 0.044 Uiso 1 1 calc R U . . .
C2 C -0.6361(4) -0.4594(9) -0.7532(14) 0.037(2) Uani 1 1 d . . . . .
C3 C -0.5999(4) -0.4709(10) -0.8963(14) 0.036(2) Uani 1 1 d . . . . .
H3 H -0.607786 -0.510704 -1.012832 0.044 Uiso 1 1 calc R U . . .
C4 C -0.9044(4) -0.6260(9) -0.6072(13) 0.039(2) Uani 1 1 d . . . . .
H4 H -0.897349 -0.590135 -0.486960 0.047 Uiso 1 1 calc R U . . .
C5 C -0.8680(4) -0.6232(8) -0.7473(13) 0.035(2) Uani 1 1 d . . . . .
C6 C -0.8965(3) -0.6888(10) -0.8929(12) 0.037(2) Uani 1 1 d . . . . .
H6 H -0.883297 -0.703705 -1.011774 0.044 Uiso 1 1 calc R U . . .
C7 C -0.6963(4) -0.4997(9) -0.7586(13) 0.036(2) Uani 1 1 d . U . . .
C9 C -0.7693(3) -0.6012(9) -0.5925(13) 0.039(2) Uani 1 1 d G U . . .
C16B C -0.7849(7) -0.663(3) -0.433(3) 0.048(4) Uani 0.159(5) 1 d G U P A 2
H16B H -0.822036 -0.685022 -0.428039 0.058 Uiso 0.159(5) 1 calc R U P A 2
C15B C -0.7451(11) -0.690(5) -0.281(4) 0.053(4) Uani 0.159(5) 1 d G U P A 2
H15B H -0.755518 -0.731434 -0.174405 0.063 Uiso 0.159(5) 1 calc R U P A 2
C14B C -0.6896(10) -0.657(5) -0.289(4) 0.053(4) Uani 0.159(5) 1 d G U P A 2
H14B H -0.662929 -0.675413 -0.186899 0.063 Uiso 0.159(5) 1 calc R U P A 2
C13B C -0.6740(5) -0.595(3) -0.448(3) 0.048(4) Uani 0.159(5) 1 d G U P A 2
H13B H -0.636859 -0.572980 -0.453026 0.058 Uiso 0.159(5) 1 calc R U P A 2
C8 C -0.7138(3) -0.5676(9) -0.6000(13) 0.0378(19) Uani 1 1 d G U . A .
C10 C -0.8108(4) -0.5734(9) -0.7474(13) 0.036(2) Uani 1 1 d . U . . .
C11 C -0.7954(4) -0.5067(10) -0.9015(15) 0.040(2) Uani 1 1 d . U . . .
C12 C -0.7362(4) -0.4705(9) -0.9040(14) 0.039(2) Uani 1 1 d . U . . .
C13A C -0.7234(10) -0.400(2) -1.075(3) 0.049(3) Uani 0.841(5) 1 d . U P A 1
H13A H -0.686620 -0.378563 -1.090129 0.058 Uiso 0.841(5) 1 calc R U P A 1
C14A C -0.7654(7) -0.3662(16) -1.207(2) 0.057(3) Uani 0.841(5) 1 d . U P A 1
H14A H -0.756795 -0.315077 -1.305053 0.068 Uiso 0.841(5) 1 calc R U P A 1
C15A C -0.8214(7) -0.4037(14) -1.207(2) 0.059(3) Uani 0.841(5) 1 d . U P A 1
H15A H -0.848058 -0.382965 -1.307436 0.071 Uiso 0.841(5) 1 calc R U P A 1
C16A C -0.8356(8) -0.470(2) -1.059(3) 0.052(3) Uani 0.841(5) 1 d . U P A 1
H16A H -0.872698 -0.493082 -1.057819 0.062 Uiso 0.841(5) 1 calc R U P A 1

loop_
_atom_site_aniso_label
_atom_site_aniso_U_11
_atom_site_aniso_U_22
_atom_site_aniso_U_33
_atom_site_aniso_U_23
_atom_site_aniso_U_13
_atom_site_aniso_U_12
Se1A 0.0456(9) 0.0783(10) 0.0441(7) 0.0137(7) 0.0005(6) -0.0206(8)
Se1B 0.035(6) 0.077(5) 0.044(4) 0.027(3) -0.002(4) -0.023(4)
Zn1 0.0117(7) 0.0508(10) 0.0228(7) 0.000 0.0058(6) 0.000
Zn2 0.0110(7) 0.0482(9) 0.0243(8) 0.000 0.0064(6) 0.000
N1 0.025(4) 0.058(5) 0.018(3) -0.002(3) 0.009(3) -0.008(3)
N2 0.020(4) 0.052(5) 0.027(4) -0.007(4) 0.006(3) -0.006(4)
N3 0.019(3) 0.052(4) 0.029(3) -0.001(4) 0.012(3) -0.010(4)
N4 0.012(3) 0.050(4) 0.031(4) 0.003(3) 0.005(3) -0.006(3)
N5A 0.036(4) 0.064(5) 0.041(4) 0.002(4) -0.002(4) -0.019(4)
N5B 0.034(8) 0.065(8) 0.047(8) 0.016(8) 0.005(8) -0.021(8)
N6A 0.039(4) 0.070(5) 0.034(4) 0.007(4) 0.008(3) -0.025(4)
N6B 0.030(8) 0.070(8) 0.050(8) 0.017(8) -0.001(8) -0.020(8)
C1 0.025(5) 0.061(6) 0.025(4) 0.001(4) 0.012(4) -0.010(4)
C2 0.015(4) 0.059(6) 0.040(5) 0.000(4) 0.013(4) -0.012(4)
C3 0.020(5) 0.056(6) 0.033(5) -0.006(4) 0.005(4) -0.012(4)
C4 0.029(5) 0.061(6) 0.029(4) -0.010(4) 0.010(4) -0.013(5)
C5 0.022(4) 0.042(5) 0.043(5) -0.003(4) 0.018(4) -0.007(4)
C6 0.017(4) 0.064(6) 0.032(4) -0.007(5) 0.011(3) -0.017(5)
C7 0.023(4) 0.053(5) 0.034(4) -0.001(4) 0.015(3) -0.014(4)
C9 0.030(4) 0.056(5) 0.031(4) 0.002(4) 0.009(3) -0.016(4)
C16B 0.039(7) 0.070(8) 0.037(7) 0.007(7) 0.006(7) -0.021(7)
C15B 0.042(8) 0.074(8) 0.042(8) 0.007(8) 0.003(8) -0.019(8)
C14B 0.040(8) 0.073(8) 0.044(8) 0.004(8) 0.001(8) -0.015(8)
C13B 0.038(8) 0.067(8) 0.039(7) 0.005(7) 0.001(7) -0.015(7)
C8 0.029(4) 0.054(5) 0.032(4) -0.001(4) 0.008(3) -0.007(4)
C10 0.024(4) 0.051(5) 0.035(4) 0.001(4) 0.005(3) -0.009(4)
C11 0.018(4) 0.055(5) 0.047(5) 0.004(4) 0.007(3) -0.018(4)
C12 0.025(4) 0.052(5) 0.042(4) 0.002(4) 0.015(3) -0.015(4)
C13A 0.031(6) 0.063(6) 0.052(7) 0.014(6) 0.007(5) -0.022(5)
C14A 0.042(7) 0.072(7) 0.054(6) 0.020(5) -0.005(6) -0.030(6)
C15A 0.033(6) 0.080(7) 0.061(6) 0.018(5) -0.003(6) -0.022(6)
C16A 0.031(7) 0.068(6) 0.053(7) 0.017(6) -0.006(5) -0.023(6)

loop_
_atom_type_symbol
_atom_type_description
_atom_type_scat_dispersion_real
_atom_type_scat_dispersion_imag
_atom_type_scat_source
C C 0.0181 0.0091 'International Tables Vol C Tables 4.2.6.8 and 6.1.1.4'
H H 0.0000 0.0000 'International Tables Vol C Tables 4.2.6.8 and 6.1.1.4'
N N 0.0311 0.0180 'International Tables Vol C Tables 4.2.6.8 and 6.1.1.4'
Se Se -0.7943 1.1372 'International Tables Vol C Tables 4.2.6.8 and 6.1.1.4'
Zn Zn -1.5491 0.6778 'International Tables Vol C Tables 4.2.6.8 and 6.1.1.4'

loop_
_geom_angle_atom_site_label_1
_geom_angle_atom_site_label_2
_geom_angle_atom_site_label_3
_geom_angle
_geom_angle_site_symmetry_1
_geom_angle_site_symmetry_3
_geom_angle_publ_flag
N6A Se1A N5A 96.7(4) . . ?
N5B Se1B N6B 89(4) . . ?
N1 Zn1 N1 112.9(5) 2_454 . ?
N3 Zn1 N1 111.9(3) 4_354 2_454 ?
N3 Zn1 N1 99.6(3) 3 2_454 ?
N3 Zn1 N1 111.9(3) 3 . ?
N3 Zn1 N1 99.6(3) 4_354 . ?
N3 Zn1 N3 121.6(5) 3 4_354 ?
N2 Zn2 N2 123.7(5) . 2_453 ?
N2 Zn2 N4 112.0(3) . 3 ?
N2 Zn2 N4 100.0(3) 2_453 3 ?
N2 Zn2 N4 100.0(3) . 4_353 ?
N2 Zn2 N4 112.0(3) 2_453 4_353 ?
N4 Zn2 N4 109.2(4) 3 4_353 ?
N2 N1 Zn1 126.8(5) . . ?
C1 N1 Zn1 125.9(6) . . ?
C1 N1 N2 107.2(7) . . ?
N1 N2 Zn2 117.0(6) . . ?
C3 N2 Zn2 127.8(6) . . ?
C3 N2 N1 107.6(7) . . ?
N4 N3 Zn1 117.9(6) . 3_445 ?
C4 N3 Zn1 128.3(6) . 3_445 ?
C4 N3 N4 107.3(6) . . ?
N3 N4 Zn2 126.5(5) . 3_445 ?
C6 N4 Zn2 126.7(6) . 3_445 ?
C6 N4 N3 106.8(7) . . ?
C8 N5A Se1A 104.4(7) . . ?
C12 N5B Se1B 112(7) . . ?
C9 N6A Se1A 104.9(6) . . ?
C11 N6B Se1B 112(6) . . ?
N1 C1 H1 124.6 . . ?
N1 C1 C2 110.9(7) . . ?
C2 C1 H1 124.6 . . ?
C1 C2 C3 105.4(8) . . ?
C1 C2 C7 126.4(8) . . ?
C3 C2 C7 128.1(9) . . ?
N2 C3 C2 108.8(8) . . ?
N2 C3 H3 125.6 . . ?
C2 C3 H3 125.6 . . ?
N3 C4 H4 123.8 . . ?
N3 C4 C5 112.3(8) . . ?
C5 C4 H4 123.8 . . ?
C4 C5 C6 101.9(8) . . ?
C4 C5 C10 131.6(9) . . ?
C6 C5 C10 126.4(8) . . ?
N4 C6 C5 111.6(7) . . ?
N4 C6 H6 124.2 . . ?
C5 C6 H6 124.2 . . ?
C8 C7 C2 119.5(8) . . ?
C12 C7 C2 123.1(8) . . ?
C12 C7 C8 117.4(8) . . ?
N6A C9 C8 117.0(9) . . ?
N6A C9 C10 122.0(7) . . ?
C16B C9 C8 120.0 . . ?
C16B C9 C10 119.2(8) . . ?
C8 C9 C10 120.8(8) . . ?
C9 C16B H16B 120.0 . . ?
C9 C16B C15B 120.0 . . ?
C15B C16B H16B 120.0 . . ?
C16B C15B H15B 120.0 . . ?
C14B C15B C16B 120.0 . . ?
C14B C15B H15B 120.0 . . ?
C15B C14B H14B 120.0 . . ?
C15B C14B C13B 120.0 . . ?
C13B C14B H14B 120.0 . . ?
C14B C13B H13B 120.0 . . ?
C8 C13B C14B 120.0 . . ?
C8 C13B H13B 120.0 . . ?
N5A C8 C7 121.2(8) . . ?
N5A C8 C9 117.0(9) . . ?
C9 C8 C7 121.8(8) . . ?
C13B C8 C7 118.1(8) . . ?
C13B C8 C9 120.0 . . ?
C9 C10 C5 119.6(8) . . ?
C11 C10 C5 121.5(9) . . ?
C11 C10 C9 118.8(8) . . ?
N6B C11 C10 126(5) . . ?
N6B C11 C12 114(5) . . ?
C10 C11 C12 119.2(9) . . ?
C10 C11 C16A 122.1(11) . . ?
C16A C11 C12 118.7(12) . . ?
N5B C12 C7 125(5) . . ?
N5B C12 C11 113(6) . . ?
C7 C12 C11 122.0(8) . . ?
C7 C12 C13A 122.4(11) . . ?
C11 C12 C13A 115.5(12) . . ?
C12 C13A H13A 120.2 . . ?
C14A C13A C12 119.7(16) . . ?
C14A C13A H13A 120.2 . . ?
C13A C14A H14A 117.9 . . ?
C13A C14A C15A 124.3(16) . . ?
C15A C14A H14A 117.9 . . ?
C14A C15A H15A 120.6 . . ?
C16A C15A C14A 118.8(15) . . ?
C16A C15A H15A 120.6 . . ?
C11 C16A H16A 118.7 . . ?
C15A C16A C11 122.7(16) . . ?
C15A C16A H16A 118.7 . . ?

loop_
_geom_bond_atom_site_label_1
_geom_bond_atom_site_label_2
_geom_bond_distance
_geom_bond_site_symmetry_2
_geom_bond_publ_flag
Se1A N5A 1.779(11) . ?
Se1A N6A 1.746(10) . ?
Se1B N5B 1.74(12) . ?
Se1B N6B 1.76(11) . ?
Zn1 N1 1.976(8) . ?
Zn1 N1 1.976(8) 2_454 ?
Zn1 N3 1.975(7) 3 ?
Zn1 N3 1.975(7) 4_354 ?
Zn2 N2 1.983(7) . ?
Zn2 N2 1.983(7) 2_453 ?
Zn2 N4 2.003(7) 3 ?
Zn2 N4 2.003(7) 4_353 ?
N1 N2 1.382(10) . ?
N1 C1 1.341(11) . ?
N2 C3 1.359(11) . ?
N3 N4 1.365(10) . ?
N3 C4 1.305(12) . ?
N4 C6 1.322(10) . ?
N5A C8 1.364(14) . ?
N5B C12 1.22(10) . ?
N6A C9 1.373(14) . ?
N6B C11 1.19(11) . ?
C1 H1 0.9300 . ?
C1 C2 1.363(13) . ?
C2 C3 1.391(13) . ?
C2 C7 1.510(12) . ?
C3 H3 0.9300 . ?
C4 H4 0.9300 . ?
C4 C5 1.373(12) . ?
C5 C6 1.380(13) . ?
C5 C10 1.483(12) . ?
C6 H6 0.9300 . ?
C7 C8 1.440(12) . ?
C7 C12 1.363(14) . ?
C9 C16B 1.3900 . ?
C9 C8 1.3900 . ?
C9 C10 1.429(13) . ?
C16B H16B 0.9300 . ?
C16B C15B 1.3900 . ?
C15B H15B 0.9300 . ?
C15B C14B 1.3900 . ?
C14B H14B 0.9300 . ?
C14B C13B 1.3900 . ?
C13B H13B 0.9300 . ?
C13B C8 1.3900 . ?
C10 C11 1.389(13) . ?
C11 C12 1.480(11) . ?
C11 C16A 1.45(2) . ?
C12 C13A 1.488(18) . ?
C13A H13A 0.9300 . ?
C13A C14A 1.35(3) . ?
C14A H14A 0.9300 . ?
C14A C15A 1.41(2) . ?
C15A H15A 0.9300 . ?
C15A C16A 1.34(3) . ?
C16A H16A 0.9300 . ?

loop_
_geom_torsion_atom_site_label_1
_geom_torsion_atom_site_label_2
_geom_torsion_atom_site_label_3
_geom_torsion_atom_site_label_4
_geom_torsion
_geom_torsion_site_symmetry_1
_geom_torsion_site_symmetry_2
_geom_torsion_site_symmetry_3
_geom_torsion_site_symmetry_4
_geom_torsion_publ_flag
Se1A N5A C8 C7 -179.5(8) . . . . ?
Se1A N5A C8 C9 -0.6(13) . . . . ?
Se1A N6A C9 C8 1.6(13) . . . . ?
Se1A N6A C9 C10 177.1(8) . . . . ?
Se1B N5B C12 C7 -177(3) . . . . ?
Se1B N5B C12 C11 -1(11) . . . . ?
Se1B N6B C11 C10 180(2) . . . . ?
Se1B N6B C11 C12 9(9) . . . . ?
Zn1 N1 N2 Zn2 -25.5(10) . . . . ?
Zn1 N1 N2 C3 -177.6(7) . . . . ?
Zn1 N1 C1 C2 176.7(7) . . . . ?
Zn1 N3 N4 Zn2 23.1(10) 3_445 . . 3_445 ?
Zn1 N3 N4 C6 -156.8(7) 3_445 . . . ?
Zn1 N3 C4 C5 152.9(8) 3_445 . . . ?
Zn2 N2 C3 C2 -147.7(8) . . . . ?
Zn2 N4 C6 C5 -177.9(7) 3_445 . . . ?
N1 N2 C3 C2 0.4(12) . . . . ?
N1 C1 C2 C3 1.7(12) . . . . ?
N1 C1 C2 C7 -175.0(10) . . . . ?
N2 N1 C1 C2 -1.5(11) . . . . ?
N3 N4 C6 C5 2.0(12) . . . . ?
N3 C4 C5 C6 -0.9(12) . . . . ?
N3 C4 C5 C10 -176.4(11) . . . . ?
N4 N3 C4 C5 2.2(12) . . . . ?
N5A Se1A N6A C9 -1.7(10) . . . . ?
N5B Se1B N6B C11 -8(9) . . . . ?
N6A Se1A N5A C8 1.3(10) . . . . ?
N6A C9 C8 N5A -0.7(17) . . . . ?
N6A C9 C8 C7 178.2(11) . . . . ?
N6A C9 C10 C5 -3.0(16) . . . . ?
N6A C9 C10 C11 -178.6(11) . . . . ?
N6B Se1B N5B C12 5(10) . . . . ?
N6B C11 C12 N5B -6(10) . . . . ?
N6B C11 C12 C7 171(6) . . . . ?
C1 N1 N2 Zn2 152.7(7) . . . . ?
C1 N1 N2 C3 0.6(11) . . . . ?
C1 C2 C3 N2 -1.3(12) . . . . ?
C1 C2 C7 C8 -53.3(15) . . . . ?
C1 C2 C7 C12 123.7(12) . . . . ?
C2 C7 C8 N5A -4.9(16) . . . . ?
C2 C7 C8 C9 176.3(10) . . . . ?
C2 C7 C8 C13B -1.1(17) . . . . ?
C2 C7 C12 N5B -1(8) . . . . ?
C2 C7 C12 C11 -177.2(9) . . . . ?
C2 C7 C12 C13A 2(2) . . . . ?
C3 C2 C7 C8 130.8(12) . . . . ?
C3 C2 C7 C12 -52.3(17) . . . . ?
C4 N3 N4 Zn2 177.4(7) . . . 3_445 ?
C4 N3 N4 C6 -2.5(11) . . . . ?
C4 C5 C6 N4 -0.7(12) . . . . ?
C4 C5 C10 C9 49.4(16) . . . . ?
C4 C5 C10 C11 -135.1(12) . . . . ?
C5 C10 C11 N6B 17(7) . . . . ?
C5 C10 C11 C12 -173.3(9) . . . . ?
C5 C10 C11 C16A 7.6(19) . . . . ?
C6 C5 C10 C9 -125.1(12) . . . . ?
C6 C5 C10 C11 50.4(15) . . . . ?
C7 C2 C3 N2 175.3(10) . . . . ?
C7 C12 C13A C14A -175.2(17) . . . . ?
C9 C16B C15B C14B 0.0 . . . . ?
C9 C10 C11 N6B -168(7) . . . . ?
C9 C10 C11 C12 2.3(15) . . . . ?
C9 C10 C11 C16A -176.9(15) . . . . ?
C16B C9 C8 C7 -177.4(17) . . . . ?
C16B C9 C8 C13B 0.0 . . . . ?
C16B C9 C10 C5 -7.7(18) . . . . ?
C16B C9 C10 C11 176.7(16) . . . . ?
C16B C15B C14B C13B 0.0 . . . . ?
C15B C14B C13B C8 0.0 . . . . ?
C14B C13B C8 C7 177.5(16) . . . . ?
C14B C13B C8 C9 0.0 . . . . ?
C8 C7 C12 N5B 176(8) . . . . ?
C8 C7 C12 C11 -0.2(15) . . . . ?
C8 C7 C12 C13A 179.4(15) . . . . ?
C8 C9 C16B C15B 0.0 . . . . ?
C8 C9 C10 C5 172.3(9) . . . . ?
C8 C9 C10 C11 -3.3(15) . . . . ?
C10 C5 C6 N4 175.1(10) . . . . ?
C10 C9 C16B C15B 180.0(17) . . . . ?
C10 C9 C8 N5A -176.2(10) . . . . ?
C10 C9 C8 C7 2.6(15) . . . . ?
C10 C9 C8 C13B -180.0(17) . . . . ?
C10 C11 C12 N5B -177(7) . . . . ?
C10 C11 C12 C7 -0.6(16) . . . . ?
C10 C11 C12 C13A 179.8(14) . . . . ?
C10 C11 C16A C15A 178.8(17) . . . . ?
C11 C12 C13A C14A 4(3) . . . . ?
C12 C7 C8 N5A 178.0(11) . . . . ?
C12 C7 C8 C9 -0.9(14) . . . . ?
C12 C7 C8 C13B -178.3(16) . . . . ?
C12 C11 C16A C15A 0(3) . . . . ?
C12 C13A C14A C15A -7(3) . . . . ?
C13A C14A C15A C16A 5(3) . . . . ?
C14A C15A C16A C11 -1(3) . . . . ?
C16A C11 C12 C7 178.6(15) . . . . ?
C16A C11 C12 C13A -1(2) . . . . ?

loop_
_twin_individual_id
_twin_individual_mass_fraction_refined
1 0.50(7)
2 0.50(7)

loop_
_smtbx_masks_void_nr
_smtbx_masks_void_average_x
_smtbx_masks_void_average_y
_smtbx_masks_void_average_z
_smtbx_masks_void_volume
_smtbx_masks_void_count_electrons
_smtbx_masks_void_content
1 0.000 -0.290 0.062 239.9 75.7 ?
2 0.500 0.210 -0.273 239.9 75.7 ?
